data_2015667
loop_
_publ_author_name
'Youngme, Sujittra'
'Phatchimkun, Jaturong'
'Chaichit, Narongsak'

_publ_section_title
;
 Aqua(2,2'-bipyridyl)chloronitratocopper(II)
;
_journal_coeditor_code AV3035
_journal_issue 12
_journal_name_full 'Acta Crystallographica Section C'
_journal_page_first m574
_journal_page_last m576
_journal_paper_doi 10.1107/S0108270106039734
_journal_volume 62
_journal_year 2006
_chemical_formula_iupac '[Cu (N O3) Cl (C10 H8 N2) (H2 O)]'
_chemical_formula_moiety 'C10 H10 Cl Cu N3 O4'
_chemical_formula_sum 'C10 H10 Cl Cu N3 O4'
_chemical_formula_weight 335.20
_chemical_name_systematic
;
Aquachloronitrato(2,2'-bipyridyl)copper(II)
;
_space_group_IT_number 14
_symmetry_cell_setting monoclinic
_symmetry_space_group_name_Hall '-P 2yn'
_symmetry_space_group_name_H-M 'P 1 21/n 1'
_atom_sites_solution_hydrogens geom
_atom_sites_solution_primary direct
_atom_sites_solution_secondary difmap
_audit_creation_method SHELXL-97
_cell_angle_alpha 90.00
_cell_angle_beta 106.8600(10)
_cell_angle_gamma 90.00
_cell_formula_units_Z 4
_cell_length_a 10.8944(3)
_cell_length_b 10.6760(3)
_cell_length_c 11.0496(3)
_cell_measurement_reflns_used 5409
_cell_measurement_temperature 273(2)
_cell_measurement_theta_max 27.10
_cell_measurement_theta_min 2.31
_cell_volume 1229.92(6)
_computing_cell_refinement 'SAINT (Bruker, 2000)'
_computing_data_collection 'SMART (Bruker, 2000)'
_computing_data_reduction SAINT
_computing_molecular_graphics SHELXTL
_computing_publication_material SHELXTL
_computing_structure_refinement SHELXTL
_computing_structure_solution 'SHELXTL (Sheldrick, 2000b)'
_diffrn_ambient_temperature 273(2)
_diffrn_measured_fraction_theta_full 0.999
_diffrn_measured_fraction_theta_max 0.999
_diffrn_measurement_device_type
;
Siemens SMART CCD area-detector
;
_diffrn_measurement_method \w
_diffrn_radiation_monochromator graphite
_diffrn_radiation_source 'fine-focus sealed tube'
_diffrn_radiation_type MoK\a
_diffrn_radiation_wavelength 0.71073
_diffrn_reflns_av_R_equivalents 0.0161
_diffrn_reflns_av_sigmaI/netI 0.0198
_diffrn_reflns_limit_h_max 13
_diffrn_reflns_limit_h_min -8
_diffrn_reflns_limit_k_max 13
_diffrn_reflns_limit_k_min -13
_diffrn_reflns_limit_l_max 13
_diffrn_reflns_limit_l_min -14
_diffrn_reflns_number 7471
_diffrn_reflns_theta_full 27.10
_diffrn_reflns_theta_max 27.10
_diffrn_reflns_theta_min 2.31
_diffrn_standards_decay_% 0
_diffrn_standards_interval_count 0
_diffrn_standards_interval_time 0
_diffrn_standards_number 0
_exptl_absorpt_coefficient_mu 2.006
_exptl_absorpt_correction_T_max 0.576
_exptl_absorpt_correction_T_min 0.441
_exptl_absorpt_correction_type multi-scan
_exptl_absorpt_process_details '(SADABS; Sheldrick, 2000a)'
_exptl_crystal_colour blue--green
_exptl_crystal_density_diffrn 1.810
_exptl_crystal_density_method 'not measured'
_exptl_crystal_description rhombus
_exptl_crystal_F_000 676
_exptl_crystal_size_max 0.425
_exptl_crystal_size_mid 0.350
_exptl_crystal_size_min 0.275
_refine_diff_density_max 0.298
_refine_diff_density_min -0.634
_refine_ls_abs_structure_details 'Flack H D (1983), Acta Cryst. A39, 876-881'
_refine_ls_extinction_method none
_refine_ls_goodness_of_fit_ref 1.085
_refine_ls_hydrogen_treatment mixed
_refine_ls_matrix_type full
_refine_ls_number_parameters 180
_refine_ls_number_reflns 2716
_refine_ls_number_restraints 3
_refine_ls_restrained_S_all 1.092
_refine_ls_R_factor_all 0.0270
_refine_ls_R_factor_gt 0.0240
_refine_ls_shift/su_max 0.001
_refine_ls_shift/su_mean 0.000
_refine_ls_structure_factor_coef Fsqd
_refine_ls_weighting_details 'calc w=1/[\s^2^(Fo^2^)+(0.0371P)^2^+0.3286P] where P=(Fo^2^+2Fc^2^)/3'
_refine_ls_weighting_scheme calc
_refine_ls_wR_factor_gt 0.0650
_refine_ls_wR_factor_ref 0.0664
_reflns_number_gt 2466
_reflns_number_total 2718
_reflns_threshold_expression I>2\s(I)
_cod_data_source_file av3035.cif
_cod_data_source_block I
_cod_original_sg_symbol_H-M 'P 21/n'
_cod_database_code 2015667
_cod_database_fobs_code 2015667

loop_
_symmetry_equiv_pos_as_xyz
'x, y, z'
'-x+1/2, y+1/2, -z+1/2'
'-x, -y, -z'
'x-1/2, -y-1/2, z-1/2'

loop_
_atom_site_type_symbol
_atom_site_label
_atom_site_fract_x
_atom_site_fract_y
_atom_site_fract_z
_atom_site_U_iso_or_equiv
_atom_site_adp_type
_atom_site_calc_flag
_atom_site_refinement_flags
_atom_site_occupancy
Cu Cu1 1.106626(19) 0.23305(2) 0.312412(18) 0.02746(8) Uani d . 1
Cl Cl1 1.25668(5) 0.38517(4) 0.36620(5) 0.04124(12) Uani d . 1
N N1 1.03622(14) 0.25937(13) 0.46030(13) 0.0272(3) Uani d . 1
N N2 0.97162(13) 0.09852(13) 0.27390(13) 0.0275(3) Uani d . 1
N N3 1.02555(14) 0.31279(15) 0.06990(13) 0.0336(3) Uani d . 1
O O1 1.25361(12) 0.07209(13) 0.36197(13) 0.0365(3) Uani d D 1
H H11 1.3272(16) 0.095(2) 0.3975(19) 0.043(6) Uiso d D 1
H H12 1.258(2) 0.022(2) 0.3046(19) 0.054(7) Uiso d D 1
O O2 1.11173(13) 0.23544(12) 0.13027(12) 0.0344(3) Uani d . 1
O O3 0.95133(15) 0.35805(16) 0.12510(15) 0.0529(4) Uani d . 1
O O4 1.01975(16) 0.33962(16) -0.03994(13) 0.0511(4) Uani d . 1
C C1 1.07267(18) 0.34788(18) 0.54989(17) 0.0360(4) Uani d . 1
H H1 1.1403 0.4006 0.5487 0.043 Uiso calc R 1
C C2 1.01326(19) 0.36358(19) 0.64415(18) 0.0399(4) Uani d . 1
H H2 1.0401 0.4260 0.7048 0.048 Uiso calc R 1
C C3 0.91341(19) 0.2847(2) 0.64622(18) 0.0394(4) Uani d . 1
H H3 0.8723 0.2931 0.7087 0.047 Uiso calc R 1
C C4 0.87500(17) 0.19269(18) 0.55421(16) 0.0330(4) Uani d . 1
H H4 0.8078 0.1389 0.5542 0.040 Uiso calc R 1
C C5 0.93813(15) 0.18207(15) 0.46235(14) 0.0249(3) Uani d . 1
C C6 0.90431(15) 0.08839(15) 0.35942(14) 0.0255(3) Uani d . 1
C C7 0.81242(17) -0.00449(17) 0.34850(17) 0.0341(4) Uani d . 1
H H7 0.7667 -0.0106 0.4075 0.041 Uiso calc R 1
C C8 0.78992(18) -0.08790(18) 0.24829(19) 0.0398(4) Uani d . 1
H H8 0.7288 -0.1507 0.2394 0.048 Uiso calc R 1
C C9 0.85883(19) -0.07728(19) 0.16157(19) 0.0408(4) Uani d . 1
H H9 0.8448 -0.1324 0.0938 0.049 Uiso calc R 1
C C10 0.94910(18) 0.01723(18) 0.17791(17) 0.0355(4) Uani d . 1
H H10 0.9959 0.0245 0.1199 0.043 Uiso calc R 1

loop_
_atom_site_aniso_label
_atom_site_aniso_U_11
_atom_site_aniso_U_22
_atom_site_aniso_U_33
_atom_site_aniso_U_12
_atom_site_aniso_U_13
_atom_site_aniso_U_23
Cu1 0.02813(12) 0.03186(13) 0.02634(12) -0.00398(8) 0.01413(9) -0.00044(7)
Cl1 0.0436(3) 0.0415(2) 0.0445(2) -0.01587(19) 0.0220(2) -0.00319(19)
N1 0.0291(7) 0.0291(7) 0.0272(7) -0.0026(5) 0.0142(6) -0.0008(5)
N2 0.0260(6) 0.0304(7) 0.0275(6) 0.0002(5) 0.0101(5) -0.0005(5)
N3 0.0322(7) 0.0380(8) 0.0297(7) -0.0020(6) 0.0076(6) 0.0018(6)
O1 0.0316(7) 0.0376(7) 0.0386(7) -0.0009(6) 0.0076(6) -0.0031(6)
O2 0.0320(6) 0.0445(7) 0.0294(6) 0.0078(5) 0.0132(5) 0.0070(5)
O3 0.0487(8) 0.0604(9) 0.0551(9) 0.0213(8) 0.0239(7) 0.0075(7)
O4 0.0617(9) 0.0618(9) 0.0274(6) 0.0019(8) 0.0092(6) 0.0108(6)
C1 0.0394(9) 0.0368(9) 0.0363(9) -0.0113(8) 0.0181(8) -0.0076(7)
C2 0.0456(10) 0.0431(10) 0.0355(9) -0.0065(9) 0.0187(8) -0.0128(8)
C3 0.0406(10) 0.0508(11) 0.0342(9) -0.0006(9) 0.0225(8) -0.0055(8)
C4 0.0306(8) 0.0390(9) 0.0340(9) -0.0030(7) 0.0168(7) 0.0003(7)
C5 0.0226(7) 0.0275(7) 0.0261(7) 0.0013(6) 0.0093(6) 0.0034(6)
C6 0.0227(7) 0.0275(7) 0.0262(7) 0.0022(6) 0.0070(6) 0.0032(6)
C7 0.0293(8) 0.0373(9) 0.0370(9) -0.0055(7) 0.0118(7) 0.0012(7)
C8 0.0335(9) 0.0350(9) 0.0478(10) -0.0087(8) 0.0070(8) -0.0045(8)
C9 0.0404(10) 0.0381(10) 0.0404(10) -0.0008(8) 0.0065(8) -0.0114(8)
C10 0.0361(9) 0.0401(9) 0.0323(8) 0.0009(8) 0.0130(7) -0.0056(7)

loop_
_atom_type_symbol
_atom_type_description
_atom_type_scat_dispersion_real
_atom_type_scat_dispersion_imag
_atom_type_scat_source
C C 0.0033 0.0016 'International Tables Vol C Tables 4.2.6.8 and 6.1.1.4'
H H 0.0000 0.0000 'International Tables Vol C Tables 4.2.6.8 and 6.1.1.4'
N N 0.0061 0.0033 'International Tables Vol C Tables 4.2.6.8 and 6.1.1.4'
O O 0.0106 0.0060 'International Tables Vol C Tables 4.2.6.8 and 6.1.1.4'
Cl Cl 0.1484 0.1585 'International Tables Vol C Tables 4.2.6.8 and 6.1.1.4'
Cu Cu 0.3201 1.2651 'International Tables Vol C Tables 4.2.6.8 and 6.1.1.4'

loop_
_geom_angle_atom_site_label_1
_geom_angle_atom_site_label_2
_geom_angle_atom_site_label_3
_geom_angle
_geom_angle_publ_flag
N2 Cu1 N1 81.03(6) yes
N2 Cu1 O2 91.60(6) yes
N1 Cu1 O2 158.17(6) yes
N2 Cu1 Cl1 176.88(4) yes
N1 Cu1 Cl1 95.91(4) yes
O2 Cu1 Cl1 91.49(4) yes
N2 Cu1 O1 86.15(5) yes
N1 Cu1 O1 108.23(5) yes
O2 Cu1 O1 91.60(5) yes
Cl1 Cu1 O1 94.22(4) yes
C1 N1 C5 118.82(14) ?
C1 N1 Cu1 126.51(12) ?
C5 N1 Cu1 114.57(11) ?
C10 N2 C6 119.24(14) ?
C10 N2 Cu1 125.88(12) ?
C6 N2 Cu1 114.77(11) ?
O4 N3 O3 122.60(17) ?
O4 N3 O2 118.89(16) ?
O3 N3 O2 118.51(14) ?
Cu1 O1 H11 114.1(15) ?
Cu1 O1 H12 119.0(16) ?
H11 O1 H12 106.4(18) ?
N3 O2 Cu1 107.29(10) ?
N1 C1 C2 122.43(16) ?
N1 C1 H1 118.8 ?
C2 C1 H1 118.8 ?
C3 C2 C1 118.68(17) ?
C3 C2 H2 120.7 ?
C1 C2 H2 120.7 ?
C2 C3 C4 119.40(16) ?
C2 C3 H3 120.3 ?
C4 C3 H3 120.3 ?
C5 C4 C3 119.09(16) ?
C5 C4 H4 120.5 ?
C3 C4 H4 120.5 ?
N1 C5 C4 121.57(15) ?
N1 C5 C6 114.87(13) ?
C4 C5 C6 123.55(15) ?
N2 C6 C7 121.15(15) ?
N2 C6 C5 114.65(13) ?
C7 C6 C5 124.20(14) ?
C8 C7 C6 118.94(16) ?
C8 C7 H7 120.5 ?
C6 C7 H7 120.5 ?
C9 C8 C7 119.68(17) ?
C9 C8 H8 120.2 ?
C7 C8 H8 120.2 ?
C8 C9 C10 118.52(17) ?
C8 C9 H9 120.7 ?
C10 C9 H9 120.7 ?
N2 C10 C9 122.46(17) ?
N2 C10 H10 118.8 ?
C9 C10 H10 118.8 ?

loop_
_geom_bond_atom_site_label_1
_geom_bond_atom_site_label_2
_geom_bond_distance
_geom_bond_publ_flag
Cu1 N2 2.0110(14) yes
Cu1 N1 2.0161(14) yes
Cu1 O2 2.0296(13) yes
Cu1 Cl1 2.2581(5) yes
Cu1 O1 2.3040(13) yes
N1 C1 1.343(2) ?
N1 C5 1.356(2) ?
N2 C10 1.337(2) ?
N2 C6 1.358(2) ?
N3 O4 1.2307(19) ?
N3 O3 1.243(2) ?
N3 O2 1.283(2) ?
O1 H11 0.821(15) ?
O1 H12 0.842(15) ?
C1 C2 1.387(2) ?
C1 H1 0.9300 ?
C2 C3 1.381(3) ?
C2 H2 0.9300 ?
C3 C4 1.388(3) ?
C3 H3 0.9300 ?
C4 C5 1.386(2) ?
C4 H4 0.9300 ?
C5 C6 1.479(2) ?
C6 C7 1.389(2) ?
C7 C8 1.386(3) ?
C7 H7 0.9300 ?
C8 C9 1.383(3) ?
C8 H8 0.9300 ?
C9 C10 1.384(3) ?
C9 H9 0.9300 ?
C10 H10 0.9300 ?

loop_
_geom_hbond_atom_site_label_D
_geom_hbond_atom_site_label_H
_geom_hbond_atom_site_label_A
_geom_hbond_site_symmetry_A
_geom_hbond_distance_DH
_geom_hbond_distance_HA
_geom_hbond_distance_DA
_geom_hbond_angle_DHA
_geom_hbond_publ_flag
O1 H11 O3 4_666 0.82(2) 2.54(2) 3.165(2) 134(2) yes
O1 H11 O4 4_666 0.82(2) 2.13(2) 2.941(2) 171(2) yes
O1 H12 Cl1 2_745 0.84(2) 2.36(2) 3.1918(15) 173(2) yes
C1 H1 Cl1 . 0.93 2.680 3.265(2) 122 yes
C10 H10 O2 . 0.93 2.570 3.064(2) 114 yes

loop_
_geom_torsion_atom_site_label_1
_geom_torsion_atom_site_label_2
_geom_torsion_atom_site_label_3
_geom_torsion_atom_site_label_4
_geom_torsion
N2 Cu1 N1 C1 -177.52(16)
O2 Cu1 N1 C1 -106.1(2)
Cl1 Cu1 N1 C1 3.14(16)
O1 Cu1 N1 C1 99.58(15)
N2 Cu1 N1 C5 -1.04(11)
O2 Cu1 N1 C5 70.42(19)
Cl1 Cu1 N1 C5 179.62(11)
O1 Cu1 N1 C5 -83.94(12)
N1 Cu1 N2 C10 -177.27(15)
O2 Cu1 N2 C10 23.38(15)
O1 Cu1 N2 C10 -68.12(15)
N1 Cu1 N2 C6 -1.04(11)
O2 Cu1 N2 C6 -160.38(11)
O1 Cu1 N2 C6 108.12(11)
O4 N3 O2 Cu1 172.54(14)
O3 N3 O2 Cu1 -7.22(19)
N2 Cu1 O2 N3 87.68(11)
N1 Cu1 O2 N3 18.1(2)
Cl1 Cu1 O2 N3 -91.86(11)
O1 Cu1 O2 N3 173.87(11)
C5 N1 C1 C2 -0.3(3)
Cu1 N1 C1 C2 176.03(15)
N1 C1 C2 C3 0.4(3)
C1 C2 C3 C4 -0.3(3)
C2 C3 C4 C5 0.1(3)
C1 N1 C5 C4 0.1(2)
Cu1 N1 C5 C4 -176.63(13)
C1 N1 C5 C6 179.55(15)
Cu1 N1 C5 C6 2.78(18)
C3 C4 C5 N1 -0.1(3)
C3 C4 C5 C6 -179.40(16)
C10 N2 C6 C7 -0.2(2)
Cu1 N2 C6 C7 -176.75(13)
C10 N2 C6 C5 179.27(15)
Cu1 N2 C6 C5 2.77(17)
N1 C5 C6 N2 -3.7(2)
C4 C5 C6 N2 175.72(15)
N1 C5 C6 C7 175.83(15)
C4 C5 C6 C7 -4.8(3)
N2 C6 C7 C8 0.1(3)
C5 C6 C7 C8 -179.38(16)
C6 C7 C8 C9 0.0(3)
C7 C8 C9 C10 0.1(3)
C6 N2 C10 C9 0.3(3)
Cu1 N2 C10 C9 176.40(14)
C8 C9 C10 N2 -0.2(3)
